data_2200761
loop_
_publ_author_name
'Graham Smith'
'Ertong Wang'
'John P. Bartley'
'Raymond C. Bott'

_publ_section_title
;
 Alloevodionol methyl ether
;
_journal_issue 11
_journal_name_full 'Acta Crystallographica Section E'
_journal_page_first o1111
_journal_page_last o1112
_journal_paper_doi 10.1107/S160053680101786X
_journal_volume 57
_journal_year 2001
_chemical_formula_iupac 'C15 H18 O4'
_chemical_formula_moiety 'C15 H18 O4'
_chemical_formula_sum 'C15 H18 O4'
_chemical_formula_weight 262.29
_chemical_melting_point 380
_chemical_name_common ' alloevodionol methyl ether '
_chemical_name_systematic
;
1-(5,7-dimethoxy-2,2-dimethyl-2H-1-benzopyran-8-yl)-ethanone
;
_space_group_IT_number 14
_symmetry_cell_setting monoclinic
_symmetry_space_group_name_Hall '-P 2ybc'
_symmetry_space_group_name_H-M 'P 1 21/c 1'
_audit_creation_method 'SHELXL97 (Sheldrick, 1997)'
_cell_angle_alpha 90.00
_cell_angle_beta 91.334(19)
_cell_angle_gamma 90.00
_cell_formula_units_Z 4
_cell_length_a 7.2233(19)
_cell_length_b 10.354(3)
_cell_length_c 18.825(2)
_cell_measurement_reflns_used 25
_cell_measurement_temperature 293(2)
_cell_measurement_theta_max 18
_cell_measurement_theta_min 12
_cell_volume 1407.5(6)
_computing_cell_refinement
;
MSC/AFC Diffractometer Control Software
;
_computing_data_collection
;
MSC/AFC Diffractometer Control Software
(Molecular Structure Corporation, 1999a)
;
_computing_data_reduction
;
TEXSAN for Windows (Molecular Structure Corporation, 1999b)
;
_computing_molecular_graphics 'PLATON for Windows (Spek, 1999)'
_computing_publication_material 'TEXSAN for Windows'
_computing_structure_refinement 'SHELXL97 (Sheldrick, 1997)'
_computing_structure_solution 'SHELXS97 (Sheldrick, 1997)'
_diffrn_ambient_temperature 293(2)
_diffrn_measured_fraction_theta_full .998
_diffrn_measured_fraction_theta_max .998
_diffrn_measurement_device_type ' Rigaku AFC-7R'
_diffrn_measurement_method \w--2\q
_diffrn_radiation_monochromator 'graphite '
_diffrn_radiation_source 'Rigaku rotating anode'
_diffrn_radiation_type MoK\a
_diffrn_radiation_wavelength .71069
_diffrn_reflns_av_R_equivalents .0500
_diffrn_reflns_av_sigmaI/netI .0635
_diffrn_reflns_limit_h_max 8
_diffrn_reflns_limit_h_min 0
_diffrn_reflns_limit_k_max 12
_diffrn_reflns_limit_k_min 0
_diffrn_reflns_limit_l_max 22
_diffrn_reflns_limit_l_min -22
_diffrn_reflns_number 2698
_diffrn_reflns_theta_full 25.04
_diffrn_reflns_theta_max 25.0
_diffrn_reflns_theta_min 2.8
_diffrn_standards_decay_% 2.2
_diffrn_standards_interval_count 150
_diffrn_standards_number 3
_exptl_absorpt_coefficient_mu .089
_exptl_absorpt_correction_type none
_exptl_crystal_colour colourless
_exptl_crystal_density_diffrn 1.238
_exptl_crystal_density_method 'not measured'
_exptl_crystal_description plate
_exptl_crystal_F_000 560
_exptl_crystal_size_max .40
_exptl_crystal_size_mid .35
_exptl_crystal_size_min .15
_refine_diff_density_max .321
_refine_diff_density_min -.306
_refine_ls_goodness_of_fit_ref 1.389
_refine_ls_hydrogen_treatment noref
_refine_ls_matrix_type full
_refine_ls_number_parameters 173
_refine_ls_number_reflns 2486
_refine_ls_number_restraints 0
_refine_ls_restrained_S_all 1.389
_refine_ls_R_factor_all .1645
_refine_ls_R_factor_gt .0630
_refine_ls_shift/su_max <0.001
_refine_ls_shift/su_mean .000
_refine_ls_structure_factor_coef Fsqd
_refine_ls_weighting_details 'calc w = 1/[\s^2^(Fo^2^)+(0.1P)^2^] where P = (Fo^2^+2Fc^2^)/3'
_refine_ls_weighting_scheme calc
_refine_ls_wR_factor_ref .2243
_reflns_number_gt 1106
_reflns_number_total 2486
_reflns_threshold_expression I>2\s(I)
_cod_data_source_file tk6041.cif
_cod_data_source_block I
_cod_original_sg_symbol_H-M 'P 21/c'
_cod_database_code 2200761

loop_
_symmetry_equiv_pos_as_xyz
'x, y, z'
'-x, y+1/2, -z+1/2'
'-x, -y, -z'
'x, -y-1/2, z-1/2'

loop_
_atom_site_label
_atom_site_fract_x
_atom_site_fract_y
_atom_site_fract_z
_atom_site_U_iso_or_equiv
_atom_site_adp_type
_atom_site_calc_flag
_atom_site_refinement_flags
_atom_site_occupancy
_atom_site_disorder_assembly
_atom_site_disorder_group
_atom_site_type_symbol
O1 .1504(4) .3078(3) .39021(14) .0636(9) Uani d . 1 . . O
O5 .7121(4) .0752(3) .37529(16) .0788(11) Uani d . 1 . . O
O7 .5009(4) .2447(3) .59881(15) .0738(10) Uani d . 1 . . O
O81 .0737(5) .3082(4) .5677(2) .1121(15) Uani d . 1 . . O
C2 .1561(6) .3408(5) .3142(2) .0680(13) Uani d . 1 . . C
C3 .2608(7) .2384(6) .2749(2) .0817(15) Uani d . 1 . . C
C4A .4368(6) .1890(4) .3815(2) .0594(12) Uani d . 1 . . C
C4 .3927(7) .1706(5) .3064(2) .0773(15) Uani d . 1 . . C
C5 .5929(6) .1393(4) .4174(2) .0558(11) Uani d . 1 . . C
C6 .6197(5) .1544(4) .4893(2) .0580(12) Uani d . 1 . . C
C7 .4873(6) .2219(4) .5274(2) .0559(11) Uani d . 1 . . C
C8A .3105(5) .2589(4) .4215(2) .0553(11) Uani d . 1 . . C
C8 .3310(5) .2750(4) .4941(2) .0522(11) Uani d . 1 . . C
C21 -.0468(7) .3462(6) .2913(3) .0949(19) Uani d . 1 . . C
C22 .2447(8) .4714(6) .3081(3) .0927(18) Uani d . 1 . . C
C51 .8796(7) .0234(6) .4082(3) .0902(17) Uani d . 1 . . C
C71 .6490(6) .1866(5) .6387(2) .0718(14) Uani d . 1 . . C
C81 .1994(6) .3563(5) .5358(2) .0635(12) Uani d . 1 . . C
C82 .2338(7) .4995(6) .5330(3) .0903(17) Uani d . 1 . . C
H3 .2302 .2219 .2263 .098 Uiso d . 1 . . H
H4 .4604 .1095 .2798 .093 Uiso d . 1 . . H
H6 .7262 .1195 .5128 .070 Uiso d . 1 . . H
H51 .9797 .0345 .3777 .108 Uiso d . 1 . . H
H52 .8623 -.0666 .4175 .108 Uiso d . 1 . . H
H53 .9036 .0667 .4520 .108 Uiso d . 1 . . H
H71 .6254 .1940 .6881 .088 Uiso d . 1 . . H
H72 .6579 .0979 .6264 .088 Uiso d . 1 . . H
H73 .7617 .2290 .6286 .088 Uiso d . 1 . . H
H82 .2434 .5319 .5803 .108 Uiso d . 1 . . H
H83 .3451 .5154 .5092 .108 Uiso d . 1 . . H
H84 .1332 .5399 .5087 .108 Uiso d . 1 . . H
H211 -.0779 .2713 .2644 .114 Uiso d . 1 . . H
H212 -.0687 .4209 .2631 .114 Uiso d . 1 . . H
H213 -.1214 .3496 .3323 .114 Uiso d . 1 . . H
H221 .2703 .5050 .3544 .111 Uiso d . 1 . . H
H222 .1636 .5282 .2830 .111 Uiso d . 1 . . H
H223 .3576 .4639 .2833 .111 Uiso d . 1 . . H

loop_
_atom_site_aniso_label
_atom_site_aniso_U_11
_atom_site_aniso_U_22
_atom_site_aniso_U_33
_atom_site_aniso_U_12
_atom_site_aniso_U_13
_atom_site_aniso_U_23
O1 .0519(18) .081(2) .0582(19) -.0017(16) .0017(13) .0119(15)
O5 .075(2) .094(3) .067(2) .0218(19) .0099(17) -.0093(18)
O7 .0664(19) .104(3) .0509(19) .0198(18) -.0007(14) -.0036(17)
O81 .087(3) .108(3) .144(4) .020(2) .063(2) .041(3)
C2 .068(3) .080(4) .056(3) -.004(3) .000(2) .017(2)
C3 .082(3) .108(4) .055(3) .001(3) -.003(3) .001(3)
C4A .057(3) .060(3) .061(3) .004(2) .011(2) .005(2)
C4 .086(3) .095(4) .052(3) .012(3) .007(2) -.007(3)
C5 .054(3) .051(3) .062(3) .005(2) .014(2) -.002(2)
C6 .049(2) .058(3) .067(3) .008(2) .003(2) .007(2)
C7 .052(2) .064(3) .052(3) .000(2) .006(2) .004(2)
C8A .046(2) .059(3) .061(3) -.003(2) .004(2) .010(2)
C8 .046(2) .059(3) .053(3) .002(2) .0070(19) .0067(19)
C21 .081(4) .132(5) .071(3) -.004(4) -.017(3) .019(3)
C22 .103(4) .088(4) .087(4) -.020(3) -.003(3) .028(3)
C51 .071(3) .107(5) .092(4) .033(3) .012(3) -.009(3)
C71 .066(3) .093(4) .056(3) .010(3) -.008(2) .004(3)
C81 .051(3) .078(4) .062(3) .011(2) .006(2) .009(2)
C82 .067(3) .089(4) .115(4) .003(3) .015(3) -.025(3)

loop_
_atom_type_symbol
_atom_type_description
_atom_type_scat_dispersion_real
_atom_type_scat_dispersion_imag
_atom_type_scat_source
C C .0033 .0016 'International Tables Vol C Tables 4.2.6.8 and 6.1.1.4'
H H .0000 .0000 'International Tables Vol C Tables 4.2.6.8 and 6.1.1.4'
O O .0106 .0060 'International Tables Vol C Tables 4.2.6.8 and 6.1.1.4'

loop_
_geom_angle_atom_site_label_1
_geom_angle_atom_site_label_2
_geom_angle_atom_site_label_3
_geom_angle
C8A O1 C2 117.2(3)
C5 O5 C51 117.8(4)
C7 O7 C71 118.8(3)
O1 C2 C22 107.8(4)
O1 C2 C3 109.9(4)
C22 C2 C3 112.1(4)
O1 C2 C21 103.6(4)
C22 C2 C21 110.8(5)
C3 C2 C21 112.2(5)
C4 C3 C2 121.4(4)
C4 C3 H3 119
C2 C3 H3 119
C8A C4A C5 117.2(4)
C8A C4A C4 117.5(4)
C5 C4A C4 125.3(4)
C3 C4 C4A 120.5(4)
C3 C4 H4 120
C4A C4 H4 120
O5 C5 C6 123.7(4)
O5 C5 C4A 114.3(4)
C6 C5 C4A 121.9(4)
C5 C6 C7 118.8(4)
C5 C6 H6 121
C7 C6 H6 121
O7 C7 C8 114.5(4)
O7 C7 C6 123.9(4)
C8 C7 C6 121.6(4)
C8 C8A O1 116.6(4)
C8 C8A C4A 122.7(4)
O1 C8A C4A 120.6(4)
C8A C8 C7 117.7(4)
C8A C8 C81 121.9(4)
C7 C8 C81 120.1(4)
C2 C21 H211 110
C2 C21 H212 110
H211 C21 H212 110
C2 C21 H213 109
H211 C21 H213 109
H212 C21 H213 109
C2 C22 H221 109
C2 C22 H222 110
H221 C22 H222 109
C2 C22 H223 110
H221 C22 H223 109
H222 C22 H223 110
O5 C51 H51 110
O5 C51 H52 109
H51 C51 H52 110
O5 C51 H53 109
H51 C51 H53 110
H52 C51 H53 109
O7 C71 H71 109
O7 C71 H72 110
H71 C71 H72 109
O7 C71 H73 110
H71 C71 H73 110
H72 C71 H73 110
O81 C81 C8 121.3(5)
O81 C81 C82 123.4(5)
C8 C81 C82 115.2(4)
C81 C82 H82 109
C81 C82 H83 109
H82 C82 H83 110
C81 C82 H84 109
H82 C82 H84 110
H83 C82 H84 110

loop_
_geom_bond_atom_site_label_1
_geom_bond_atom_site_label_2
_geom_bond_site_symmetry_2
_geom_bond_distance
_geom_bond_publ_flag
O1 C8A . 1.382(5) ?
O1 C2 . 1.472(5) ?
O5 C5 . 1.357(5) ?
O5 C51 . 1.450(6) ?
O7 C7 . 1.365(5) ?
O7 C71 . 1.426(5) ?
O81 C81 . 1.207(5) ?
C2 C22 . 1.501(7) ?
C2 C3 . 1.507(7) ?
C2 C21 . 1.519(7) ?
C3 C4 . 1.314(7) ?
C3 H3 . .95 ?
C4A C8A . 1.399(6) ?
C4A C5 . 1.400(6) ?
C4A C4 . 1.454(6) ?
C4 H4 . .95 ?
C5 C6 . 1.372(6) ?
C6 C7 . 1.396(6) ?
C6 H6 . .95 ?
C7 C8 . 1.392(6) ?
C8A C8 . 1.381(6) ?
C8 C81 . 1.504(6) ?
C21 H211 . .95 ?
C21 H212 . .95 ?
C21 H213 . .95 ?
C22 H221 . .95 ?
C22 H222 . .95 ?
C22 H223 . .95 ?
C51 H51 . .94 ?
C51 H52 . .96 ?
C51 H53 . .95 ?
C71 H71 . .95 ?
C71 H72 . .95 ?
C71 H73 . .95 ?
C81 C82 . 1.504(7) ?
C82 H82 . .95 ?
C82 H83 . .94 ?
C82 H84 . .95 ?

loop_
_geom_torsion_atom_site_label_1
_geom_torsion_atom_site_label_2
_geom_torsion_atom_site_label_3
_geom_torsion_atom_site_label_4
_geom_torsion
C8A O1 C2 C22 -81.1(5)
C8A O1 C2 C3 41.3(5)
C8A O1 C2 C21 161.4(4)
O1 C2 C3 C4 -28.8(7)
C22 C2 C3 C4 91.1(6)
C21 C2 C3 C4 -143.5(5)
C2 C3 C4 C4A 2.4(8)
C8A C4A C4 C3 13.5(7)
C5 C4A C4 C3 -168.5(5)
C51 O5 C5 C6 -1.8(6)
C51 O5 C5 C4A 178.6(4)
C8A C4A C5 O5 -178.5(4)
C4 C4A C5 O5 3.5(7)
C8A C4A C5 C6 1.9(6)
C4 C4A C5 C6 -176.1(4)
O5 C5 C6 C7 -179.8(4)
C4A C5 C6 C7 -.2(6)
C71 O7 C7 C8 175.6(4)
C71 O7 C7 C6 -6.2(6)
C5 C6 C7 O7 -178.9(4)
C5 C6 C7 C8 -.8(7)
C2 O1 C8A C8 155.5(4)
C2 O1 C8A C4A -28.8(6)
C5 C4A C8A C8 -2.8(6)
C4 C4A C8A C8 175.4(4)
C5 C4A C8A O1 -178.1(4)
C4 C4A C8A O1 .1(6)
O1 C8A C8 C7 177.4(4)
C4A C8A C8 C7 1.9(6)
O1 C8A C8 C81 -7.8(6)
C4A C8A C8 C81 176.7(4)
O7 C7 C8 C8A 178.2(4)
C6 C7 C8 C8A .0(6)
O7 C7 C8 C81 3.3(6)
C6 C7 C8 C81 -174.9(4)
C8A C8 C81 O81 98.2(6)
C7 C8 C81 O81 -87.2(6)
C8A C8 C81 C82 -80.5(5)
C7 C8 C81 C82 94.2(5)

loop_
_cod_related_entry_id
_cod_related_entry_database
_cod_related_entry_code
1 ChemSpider 21132637
